data_4345853
loop_
_publ_author_name
'Liu, Yuan'
'Kean, Zachary S.'
'd'Aquino, Andrea I'
'Manraj, Yashin D.'
'Mendez-Arroyo, Jose'
'Mirkin, Chad A.'

_publ_section_title
;
 Palladium(II) Weak-Link Approach Complexes Bearing Hemilabile
 N-Heterocyclic Carbene-Thioether Ligands.
;
_journal_issue 10
_journal_name_full 'Inorganic chemistry'
_journal_page_first 5902
_journal_page_last 5910
_journal_paper_doi 10.1021/acs.inorgchem.7b00543
_journal_volume 56
_journal_year 2017
_chemical_formula_moiety 'C30 H40 N4 Pd S2, 2(B F4)'
_chemical_formula_sum 'C30 H40 B2 F8 N4 Pd S2'
_chemical_formula_weight 800.80
_chemical_name_systematic
;
 ?
;
_space_group_crystal_system monoclinic
_space_group_IT_number 14
_space_group_name_Hall '-P 2yn'
_space_group_name_H-M_alt 'P 1 21/n 1'
_symmetry_space_group_name_Hall '-P 2yn'
_symmetry_space_group_name_H-M 'P 1 21/n 1'
_atom_sites_solution_hydrogens geom
_atom_sites_solution_primary direct
_audit_creation_date 2016-06-07
_audit_creation_method
;
Olex2 1.2
(compiled 2016.02.19 svn.r3266 for OlexSys, GUI svn.r5155)
;
_cell_angle_alpha 90
_cell_angle_beta 103.499(7)
_cell_angle_gamma 90
_cell_formula_units_Z 4
_cell_length_a 12.558(8)
_cell_length_b 12.607(8)
_cell_length_c 22.224(14)
_cell_measurement_reflns_used 9605
_cell_measurement_temperature 100(2)
_cell_measurement_theta_max 30.569
_cell_measurement_theta_min 2.489
_cell_volume 3421(4)
_computing_cell_refinement 'SAINT V8.34A (Bruker, 2013)'
_computing_data_collection 'APEX2 V2014.11-0 (Bruker, 2014)'
_computing_data_reduction 'Bruker SAINT'
_computing_molecular_graphics 'Olex2 (Dolomanov et al., 2009)'
_computing_publication_material 'Olex2 (Dolomanov et al., 2009)'
_computing_structure_refinement 'ShelXL (Sheldrick, 2015)'
_computing_structure_solution 'ShelXT (Sheldrick, 2015)'
_diffrn_ambient_temperature 99.97
_diffrn_detector_area_resol_mean 8
_diffrn_measured_fraction_theta_full 0.998
_diffrn_measured_fraction_theta_max 0.991
_diffrn_measurement_device_type 'Bruker Kappa APEX CCD area detector'
_diffrn_measurement_method '\w and \f scans'
_diffrn_radiation_monochromator 'QuazarTM optics'
_diffrn_radiation_type MoK\a
_diffrn_radiation_wavelength 0.71073
_diffrn_reflns_av_R_equivalents 0.0342
_diffrn_reflns_av_unetI/netI 0.0237
_diffrn_reflns_Laue_measured_fraction_full 0.998
_diffrn_reflns_Laue_measured_fraction_max 0.991
_diffrn_reflns_limit_h_max 17
_diffrn_reflns_limit_h_min -17
_diffrn_reflns_limit_k_max 17
_diffrn_reflns_limit_k_min -15
_diffrn_reflns_limit_l_max 31
_diffrn_reflns_limit_l_min -29
_diffrn_reflns_number 102619
_diffrn_reflns_point_group_measured_fraction_full 0.998
_diffrn_reflns_point_group_measured_fraction_max 0.991
_diffrn_reflns_theta_full 26.000
_diffrn_reflns_theta_max 30.553
_diffrn_reflns_theta_min 2.355
_diffrn_source microsource
_exptl_absorpt_coefficient_mu 0.736
_exptl_absorpt_correction_T_max 0.7461
_exptl_absorpt_correction_T_min 0.6996
_exptl_absorpt_correction_type multi-scan
_exptl_absorpt_process_details
;
SADABS-2014/5 (Bruker,2014/5) was used for absorption correction.
wR2(int) was 0.0770 before and 0.0466 after correction.
The Ratio of minimum to maximum transmission is 0.9377.
The \l/2 correction factor is Not present.
;
_exptl_crystal_colour colourless
_exptl_crystal_density_diffrn 1.555
_exptl_crystal_description block
_exptl_crystal_F_000 1632
_exptl_crystal_size_max 0.376
_exptl_crystal_size_mid 0.157
_exptl_crystal_size_min 0.084
_refine_diff_density_max 0.778
_refine_diff_density_min -0.467
_refine_diff_density_rms 0.072
_refine_ls_extinction_method none
_refine_ls_goodness_of_fit_ref 1.010
_refine_ls_hydrogen_treatment constr
_refine_ls_matrix_type full
_refine_ls_number_parameters 430
_refine_ls_number_reflns 10386
_refine_ls_number_restraints 0
_refine_ls_restrained_S_all 1.010
_refine_ls_R_factor_all 0.0317
_refine_ls_R_factor_gt 0.0245
_refine_ls_shift/su_max 0.003
_refine_ls_shift/su_mean 0.000
_refine_ls_structure_factor_coef Fsqd
_refine_ls_weighting_details 'w=1/[\s^2^(Fo^2^)+(0.0387P)^2^+1.2094P] where P=(Fo^2^+2Fc^2^)/3'
_refine_ls_weighting_scheme calc
_refine_ls_wR_factor_gt 0.0640
_refine_ls_wR_factor_ref 0.0675
_reflns_Friedel_coverage 0.000
_reflns_number_gt 9016
_reflns_number_total 10386
_reflns_threshold_expression 'I > 2\s(I)'
_cod_data_source_file ic7b00543_si_003.cif
_cod_data_source_block cx0782
_cod_depositor_comments 'Adding full bibliography for 4345853.cif.'
_cod_database_code 4345853
_shelxl_version_number 2013-4
_shelx_space_group_comment
;
The symmetry employed for this shelxl refinement is uniquely defined
by the following loop, which should always be used as a source of
symmetry information in preference to the above space-group names.
They are only intended as comments.
;
_shelx_estimated_absorpt_t_max 0.941
_shelx_estimated_absorpt_t_min 0.769
_olex2_refinement_description
;
1. Fixed Uiso
 At 1.2 times of:
  All C(H) groups, All C(H,H) groups
 At 1.5 times of:
  All C(H,H,H) groups
2.a Secondary CH2 refined with riding coordinates:
 C7(H7A,H7B), C8(H8A,H8B), C22(H22A,H22B), C23(H23A,H23B)
2.b Aromatic/amide H refined with riding coordinates:
 C2(H2), C3(H3), C4(H4), C5(H5), C6(H6), C10(H10), C11(H11), C17(H17),
 C18(H18), C19(H19), C20(H20), C21(H21), C25(H25), C26(H26)
2.c Idealised Me refined as rotating group:
 C13(H13A,H13B,H13C), C14(H14A,H14B,H14C), C15(H15A,H15B,H15C), C28(H28A,H28B,
 H28C), C29(H29A,H29B,H29C), C30(H30A,H30B,H30C)
;
_olex2_date_sample_data_collection 2016-06-06
_olex2_date_sample_submission 2016-06-02
_olex2_exptl_crystal_mounting_method 'The crystal was mounted on a glass fibre in Paratone oil'
_olex2_submission_original_sample_id cx0782
_olex2_submission_special_instructions 'No special instructions were received'

loop_
_space_group_symop_operation_xyz
'x, y, z'
'-x+1/2, y+1/2, -z+1/2'
'-x, -y, -z'
'x-1/2, -y-1/2, z-1/2'

loop_
_atom_site_label
_atom_site_type_symbol
_atom_site_fract_x
_atom_site_fract_y
_atom_site_fract_z
_atom_site_U_iso_or_equiv
_atom_site_adp_type
_atom_site_occupancy
_atom_site_site_symmetry_order
_atom_site_calc_flag
_atom_site_refinement_flags_posn
Pd1 Pd 0.22901(2) 0.78175(2) 0.47895(2) 0.01013(3) Uani 1 1 d .
S1 S 0.11422(3) 0.92849(3) 0.45577(2) 0.01230(7) Uani 1 1 d .
S2 S 0.36932(3) 0.65575(3) 0.51160(2) 0.01372(7) Uani 1 1 d .
N1 N 0.27151(9) 0.92365(9) 0.58686(5) 0.0124(2) Uani 1 1 d .
N2 N 0.20792(10) 0.78173(9) 0.61930(5) 0.0132(2) Uani 1 1 d .
N3 N 0.35118(9) 0.77216(9) 0.38297(5) 0.0121(2) Uani 1 1 d .
N4 N 0.19004(10) 0.71657(9) 0.33724(5) 0.0128(2) Uani 1 1 d .
C1 C 0.08952(11) 0.97009(11) 0.37674(6) 0.0141(3) Uani 1 1 d .
C2 C -0.01918(12) 0.99142(12) 0.34705(7) 0.0183(3) Uani 1 1 d .
H2 H -0.0757 0.9851 0.3688 0.022 Uiso 1 1 calc R
C3 C -0.04358(13) 1.02213(12) 0.28504(7) 0.0204(3) Uani 1 1 d .
H3 H -0.1172 1.0368 0.2643 0.025 Uiso 1 1 calc R
C4 C 0.03921(13) 1.03135(12) 0.25356(7) 0.0213(3) Uani 1 1 d .
H4 H 0.0221 1.0524 0.2113 0.026 Uiso 1 1 calc R
C5 C 0.14725(13) 1.00991(12) 0.28364(7) 0.0201(3) Uani 1 1 d .
H5 H 0.2035 1.0160 0.2618 0.024 Uiso 1 1 calc R
C6 C 0.17329(12) 0.97969(11) 0.34554(7) 0.0165(3) Uani 1 1 d .
H6 H 0.2471 0.9658 0.3662 0.020 Uiso 1 1 calc R
C7 C 0.19778(12) 1.03865(11) 0.49703(6) 0.0152(3) Uani 1 1 d .
H7A H 0.2207 1.0849 0.4663 0.018 Uiso 1 1 calc R
H7B H 0.1519 1.0817 0.5184 0.018 Uiso 1 1 calc R
C8 C 0.29925(11) 1.00179(11) 0.54423(6) 0.0143(3) Uani 1 1 d .
H8A H 0.3517 0.9700 0.5224 0.017 Uiso 1 1 calc R
H8B H 0.3351 1.0636 0.5680 0.017 Uiso 1 1 calc R
C9 C 0.22864(11) 0.82738(11) 0.56796(6) 0.0130(3) Uani 1 1 d .
C10 C 0.28418(11) 0.93685(12) 0.64981(6) 0.0150(3) Uani 1 1 d .
H10 H 0.3147 0.9965 0.6738 0.018 Uiso 1 1 calc R
C11 C 0.24443(11) 0.84781(12) 0.67032(6) 0.0159(3) Uani 1 1 d .
H11 H 0.2418 0.8329 0.7119 0.019 Uiso 1 1 calc R
C12 C 0.14955(13) 0.67966(12) 0.62402(7) 0.0196(3) Uani 1 1 d .
C13 C 0.23424(17) 0.59940(14) 0.65721(9) 0.0347(4) Uani 1 1 d .
H13A H 0.2912 0.5906 0.6341 0.052 Uiso 1 1 calc GR
H13B H 0.1984 0.5311 0.6598 0.052 Uiso 1 1 calc GR
H13C H 0.2674 0.6251 0.6990 0.052 Uiso 1 1 calc GR
C14 C 0.06250(17) 0.70144(15) 0.66096(9) 0.0346(4) Uani 1 1 d .
H14A H 0.0986 0.7209 0.7035 0.052 Uiso 1 1 calc GR
H14B H 0.0182 0.6375 0.6613 0.052 Uiso 1 1 calc GR
H14C H 0.0151 0.7598 0.6416 0.052 Uiso 1 1 calc GR
C15 C 0.09155(13) 0.64101(13) 0.55987(7) 0.0211(3) Uani 1 1 d .
H15A H 0.0374 0.6939 0.5401 0.032 Uiso 1 1 calc GR
H15B H 0.0545 0.5737 0.5635 0.032 Uiso 1 1 calc GR
H15C H 0.1453 0.6306 0.5348 0.032 Uiso 1 1 calc GR
C16 C 0.33066(12) 0.53556(12) 0.46856(7) 0.0172(3) Uani 1 1 d .
C17 C 0.27362(12) 0.46262(13) 0.49621(8) 0.0218(3) Uani 1 1 d .
H17 H 0.2581 0.4781 0.5351 0.026 Uiso 1 1 calc R
C18 C 0.23952(13) 0.36704(13) 0.46657(9) 0.0266(3) Uani 1 1 d .
H18 H 0.1984 0.3184 0.4847 0.032 Uiso 1 1 calc R
C19 C 0.26515(14) 0.34242(13) 0.41086(8) 0.0272(4) Uani 1 1 d .
H19 H 0.2415 0.2772 0.3907 0.033 Uiso 1 1 calc R
C20 C 0.32552(15) 0.41352(13) 0.38458(8) 0.0269(4) Uani 1 1 d .
H20 H 0.3453 0.3955 0.3471 0.032 Uiso 1 1 calc R
C21 C 0.35740(14) 0.51096(12) 0.41244(7) 0.0223(3) Uani 1 1 d .
H21 H 0.3968 0.5602 0.3936 0.027 Uiso 1 1 calc R
C22 C 0.47924(11) 0.71041(11) 0.47944(7) 0.0163(3) Uani 1 1 d .
H22A H 0.5381 0.7366 0.5140 0.020 Uiso 1 1 calc R
H22B H 0.5104 0.6524 0.4589 0.020 Uiso 1 1 calc R
C23 C 0.44500(11) 0.80054(11) 0.43301(6) 0.0144(3) Uani 1 1 d .
H23A H 0.4261 0.8637 0.4549 0.017 Uiso 1 1 calc R
H23B H 0.5076 0.8196 0.4151 0.017 Uiso 1 1 calc R
C24 C 0.25046(11) 0.75031(11) 0.39261(6) 0.0122(2) Uani 1 1 d .
C25 C 0.25275(12) 0.72064(11) 0.29306(7) 0.0154(3) Uani 1 1 d .
H25 H 0.2288 0.7026 0.2505 0.018 Uiso 1 1 calc R
C26 C 0.35391(12) 0.75504(12) 0.32179(6) 0.0153(3) Uani 1 1 d .
H26 H 0.4145 0.7654 0.3037 0.018 Uiso 1 1 calc R
C27 C 0.07528(11) 0.67343(11) 0.32155(6) 0.0149(3) Uani 1 1 d .
C28 C 0.02659(13) 0.67359(14) 0.37830(7) 0.0223(3) Uani 1 1 d .
H28A H 0.0740 0.6328 0.4116 0.033 Uiso 1 1 calc GR
H28B H -0.0464 0.6414 0.3677 0.033 Uiso 1 1 calc GR
H28C H 0.0209 0.7467 0.3921 0.033 Uiso 1 1 calc GR
C29 C 0.00631(12) 0.74140(12) 0.26999(7) 0.0203(3) Uani 1 1 d .
H29A H 0.0099 0.8157 0.2832 0.030 Uiso 1 1 calc GR
H29B H -0.0699 0.7172 0.2610 0.030 Uiso 1 1 calc GR
H29C H 0.0347 0.7349 0.2327 0.030 Uiso 1 1 calc GR
C30 C 0.08030(13) 0.55899(12) 0.29879(8) 0.0214(3) Uani 1 1 d .
H30A H 0.1120 0.5585 0.2624 0.032 Uiso 1 1 calc GR
H30B H 0.0062 0.5292 0.2877 0.032 Uiso 1 1 calc GR
H30C H 0.1260 0.5162 0.3317 0.032 Uiso 1 1 calc GR
F1 F 0.53336(8) 0.98880(8) 0.63842(4) 0.0270(2) Uani 1 1 d .
F2 F 0.65213(7) 0.84976(8) 0.65703(4) 0.02259(19) Uani 1 1 d .
F3 F 0.47776(7) 0.82313(8) 0.60191(4) 0.02222(19) Uani 1 1 d .
F4 F 0.59671(8) 0.91695(8) 0.55940(4) 0.0258(2) Uani 1 1 d .
B1 B 0.56428(13) 0.89497(13) 0.61447(7) 0.0159(3) Uani 1 1 d .
F5 F 0.62095(9) 0.65615(10) 0.37422(5) 0.0365(3) Uani 1 1 d .
F6 F 0.76977(10) 0.76529(10) 0.40464(5) 0.0424(3) Uani 1 1 d .
F7 F 0.62773(10) 0.81246(9) 0.32567(6) 0.0443(3) Uani 1 1 d .
F8 F 0.74141(8) 0.67624(9) 0.31319(4) 0.0288(2) Uani 1 1 d .
B2 B 0.69079(16) 0.72779(15) 0.35440(9) 0.0227(4) Uani 1 1 d .

loop_
_atom_site_aniso_label
_atom_site_aniso_U_11
_atom_site_aniso_U_22
_atom_site_aniso_U_33
_atom_site_aniso_U_23
_atom_site_aniso_U_13
_atom_site_aniso_U_12
Pd1 0.01057(5) 0.01102(6) 0.00861(5) 0.00025(3) 0.00188(3) 0.00064(3)
S1 0.01187(14) 0.01366(16) 0.01100(14) 0.00075(11) 0.00193(11) 0.00174(11)
S2 0.01469(15) 0.01326(16) 0.01231(15) 0.00047(12) 0.00133(12) 0.00272(12)
N1 0.0117(5) 0.0156(6) 0.0098(5) -0.0007(4) 0.0023(4) 0.0003(4)
N2 0.0141(5) 0.0155(6) 0.0106(5) 0.0024(4) 0.0037(4) 0.0025(4)
N3 0.0109(5) 0.0139(6) 0.0112(5) -0.0016(4) 0.0023(4) -0.0007(4)
N4 0.0125(5) 0.0142(6) 0.0113(5) -0.0012(4) 0.0016(4) -0.0005(4)
C1 0.0170(6) 0.0130(7) 0.0110(6) 0.0008(5) 0.0005(5) 0.0022(5)
C2 0.0174(7) 0.0214(8) 0.0155(6) -0.0004(5) 0.0024(5) 0.0066(5)
C3 0.0229(7) 0.0192(8) 0.0160(7) -0.0004(5) -0.0020(5) 0.0075(6)
C4 0.0309(8) 0.0172(7) 0.0138(6) 0.0023(5) 0.0009(6) 0.0007(6)
C5 0.0246(7) 0.0198(8) 0.0168(7) 0.0023(6) 0.0063(6) -0.0043(6)
C6 0.0159(6) 0.0154(7) 0.0169(7) 0.0020(5) 0.0012(5) -0.0018(5)
C7 0.0175(6) 0.0133(7) 0.0139(6) -0.0005(5) 0.0016(5) 0.0003(5)
C8 0.0158(6) 0.0142(7) 0.0132(6) 0.0005(5) 0.0039(5) -0.0016(5)
C9 0.0119(6) 0.0146(7) 0.0122(6) 0.0015(5) 0.0022(5) 0.0025(5)
C10 0.0129(6) 0.0210(7) 0.0104(6) -0.0019(5) 0.0014(5) 0.0021(5)
C11 0.0157(6) 0.0219(7) 0.0098(6) 0.0013(5) 0.0024(5) 0.0036(5)
C12 0.0272(8) 0.0153(7) 0.0176(7) 0.0030(5) 0.0076(6) -0.0019(6)
C13 0.0515(12) 0.0194(9) 0.0278(9) 0.0070(7) -0.0019(8) 0.0059(8)
C14 0.0469(11) 0.0297(10) 0.0368(10) -0.0055(8) 0.0295(9) -0.0165(8)
C15 0.0219(7) 0.0197(8) 0.0222(7) 0.0012(6) 0.0065(6) -0.0052(6)
C16 0.0164(7) 0.0149(7) 0.0182(7) -0.0008(5) -0.0004(5) 0.0047(5)
C17 0.0187(7) 0.0183(8) 0.0284(8) -0.0008(6) 0.0059(6) 0.0034(6)
C18 0.0194(7) 0.0177(8) 0.0419(10) -0.0013(7) 0.0053(7) 0.0008(6)
C19 0.0239(8) 0.0162(8) 0.0348(9) -0.0060(6) -0.0069(7) 0.0057(6)
C20 0.0372(9) 0.0213(8) 0.0185(7) -0.0028(6) -0.0008(7) 0.0089(7)
C21 0.0312(8) 0.0163(7) 0.0179(7) 0.0014(6) 0.0026(6) 0.0049(6)
C22 0.0119(6) 0.0196(7) 0.0163(7) -0.0013(5) 0.0012(5) 0.0015(5)
C23 0.0111(6) 0.0173(7) 0.0140(6) -0.0025(5) 0.0014(5) -0.0022(5)
C24 0.0121(6) 0.0107(6) 0.0129(6) 0.0000(5) 0.0010(5) 0.0005(5)
C25 0.0173(7) 0.0177(7) 0.0116(6) -0.0019(5) 0.0042(5) 0.0000(5)
C26 0.0167(7) 0.0177(7) 0.0125(6) -0.0006(5) 0.0053(5) 0.0006(5)
C27 0.0113(6) 0.0160(7) 0.0161(6) -0.0019(5) 0.0002(5) -0.0027(5)
C28 0.0164(7) 0.0308(9) 0.0199(7) -0.0035(6) 0.0046(6) -0.0081(6)
C29 0.0160(7) 0.0203(8) 0.0212(7) -0.0009(6) -0.0027(6) 0.0008(6)
C30 0.0209(7) 0.0155(7) 0.0255(8) -0.0025(6) 0.0005(6) -0.0034(6)
F1 0.0328(5) 0.0193(5) 0.0285(5) -0.0024(4) 0.0066(4) 0.0030(4)
F2 0.0190(4) 0.0275(5) 0.0180(4) 0.0044(4) -0.0023(3) 0.0029(4)
F3 0.0156(4) 0.0258(5) 0.0257(5) -0.0043(4) 0.0056(4) -0.0050(3)
F4 0.0292(5) 0.0342(5) 0.0144(4) 0.0040(4) 0.0062(4) -0.0079(4)
B1 0.0149(7) 0.0189(8) 0.0128(7) 0.0008(6) 0.0012(5) -0.0006(6)
F5 0.0345(6) 0.0488(7) 0.0293(6) 0.0021(5) 0.0137(5) -0.0033(5)
F6 0.0361(6) 0.0564(8) 0.0300(6) -0.0239(5) -0.0017(5) -0.0004(5)
F7 0.0417(7) 0.0277(6) 0.0598(8) 0.0018(6) 0.0042(6) 0.0081(5)
F8 0.0271(5) 0.0400(6) 0.0216(5) -0.0103(4) 0.0102(4) 0.0005(4)
B2 0.0240(9) 0.0246(9) 0.0187(8) -0.0063(7) 0.0032(7) 0.0036(7)

loop_
_atom_type_symbol
_atom_type_description
_atom_type_scat_dispersion_real
_atom_type_scat_dispersion_imag
_atom_type_scat_source
C C 0.0033 0.0016 'International Tables Vol C Tables 4.2.6.8 and 6.1.1.4'
H H 0.0000 0.0000 'International Tables Vol C Tables 4.2.6.8 and 6.1.1.4'
B B 0.0013 0.0007 'International Tables Vol C Tables 4.2.6.8 and 6.1.1.4'
N N 0.0061 0.0033 'International Tables Vol C Tables 4.2.6.8 and 6.1.1.4'
F F 0.0171 0.0103 'International Tables Vol C Tables 4.2.6.8 and 6.1.1.4'
S S 0.1246 0.1234 'International Tables Vol C Tables 4.2.6.8 and 6.1.1.4'
Pd Pd -0.9988 1.0072 'International Tables Vol C Tables 4.2.6.8 and 6.1.1.4'

loop_
_geom_angle_atom_site_label_1
_geom_angle_atom_site_label_2
_geom_angle_atom_site_label_3
_geom_angle
S1 Pd1 S2 169.520(13)
C9 Pd1 S1 81.41(4)
C9 Pd1 S2 93.53(4)
C24 Pd1 S1 99.06(4)
C24 Pd1 S2 84.56(5)
C24 Pd1 C9 171.25(5)
C1 S1 Pd1 114.00(5)
C1 S1 C7 102.40(7)
C7 S1 Pd1 103.69(6)
C16 S2 Pd1 108.34(6)
C16 S2 C22 104.13(8)
C22 S2 Pd1 101.75(6)
C9 N1 C8 122.67(12)
C9 N1 C10 111.45(12)
C10 N1 C8 125.88(12)
C9 N2 C11 109.82(12)
C9 N2 C12 128.11(12)
C11 N2 C12 121.98(12)
C24 N3 C23 122.92(12)
C24 N3 C26 111.11(11)
C26 N3 C23 125.75(12)
C24 N4 C25 109.83(12)
C24 N4 C27 128.87(12)
C25 N4 C27 121.20(12)
C2 C1 S1 116.52(11)
C6 C1 S1 122.39(11)
C6 C1 C2 121.08(13)
C1 C2 H2 120.5
C3 C2 C1 119.03(14)
C3 C2 H2 120.5
C2 C3 H3 119.9
C4 C3 C2 120.27(14)
C4 C3 H3 119.9
C3 C4 H4 119.9
C3 C4 C5 120.19(14)
C5 C4 H4 119.9
C4 C5 H5 119.8
C6 C5 C4 120.39(14)
C6 C5 H5 119.8
C1 C6 H6 120.5
C5 C6 C1 119.04(14)
C5 C6 H6 120.5
S1 C7 H7A 108.9
S1 C7 H7B 108.9
H7A C7 H7B 107.7
C8 C7 S1 113.53(11)
C8 C7 H7A 108.9
C8 C7 H7B 108.9
N1 C8 C7 111.35(12)
N1 C8 H8A 109.4
N1 C8 H8B 109.4
C7 C8 H8A 109.4
C7 C8 H8B 109.4
H8A C8 H8B 108.0
N1 C9 Pd1 117.26(10)
N1 C9 N2 105.07(12)
N2 C9 Pd1 137.12(11)
N1 C10 H10 126.9
C11 C10 N1 106.13(12)
C11 C10 H10 126.9
N2 C11 H11 126.3
C10 C11 N2 107.40(13)
C10 C11 H11 126.3
N2 C12 C13 107.83(14)
N2 C12 C14 107.75(13)
N2 C12 C15 110.16(12)
C13 C12 C14 111.24(15)
C15 C12 C13 111.55(14)
C15 C12 C14 108.24(15)
C12 C13 H13A 109.5
C12 C13 H13B 109.5
C12 C13 H13C 109.5
H13A C13 H13B 109.5
H13A C13 H13C 109.5
H13B C13 H13C 109.5
C12 C14 H14A 109.5
C12 C14 H14B 109.5
C12 C14 H14C 109.5
H14A C14 H14B 109.5
H14A C14 H14C 109.5
H14B C14 H14C 109.5
C12 C15 H15A 109.5
C12 C15 H15B 109.5
C12 C15 H15C 109.5
H15A C15 H15B 109.5
H15A C15 H15C 109.5
H15B C15 H15C 109.5
C17 C16 S2 115.11(12)
C17 C16 C21 120.10(14)
C21 C16 S2 124.74(12)
C16 C17 H17 120.1
C18 C17 C16 119.71(16)
C18 C17 H17 120.1
C17 C18 H18 119.8
C19 C18 C17 120.46(16)
C19 C18 H18 119.8
C18 C19 H19 120.2
C18 C19 C20 119.68(16)
C20 C19 H19 120.2
C19 C20 H20 119.6
C19 C20 C21 120.77(16)
C21 C20 H20 119.6
C16 C21 H21 120.4
C20 C21 C16 119.20(16)
C20 C21 H21 120.4
S2 C22 H22A 108.5
S2 C22 H22B 108.5
H22A C22 H22B 107.5
C23 C22 S2 115.14(10)
C23 C22 H22A 108.5
C23 C22 H22B 108.5
N3 C23 C22 112.40(12)
N3 C23 H23A 109.1
N3 C23 H23B 109.1
C22 C23 H23A 109.1
C22 C23 H23B 109.1
H23A C23 H23B 107.9
N3 C24 Pd1 116.19(9)
N4 C24 Pd1 138.36(11)
N4 C24 N3 105.36(12)
N4 C25 H25 126.2
C26 C25 N4 107.55(13)
C26 C25 H25 126.2
N3 C26 H26 126.9
C25 C26 N3 106.12(12)
C25 C26 H26 126.9
N4 C27 C28 110.83(12)
N4 C27 C29 108.41(12)
N4 C27 C30 107.79(11)
C28 C27 C29 110.67(13)
C28 C27 C30 109.22(13)
C29 C27 C30 109.86(12)
C27 C28 H28A 109.5
C27 C28 H28B 109.5
C27 C28 H28C 109.5
H28A C28 H28B 109.5
H28A C28 H28C 109.5
H28B C28 H28C 109.5
C27 C29 H29A 109.5
C27 C29 H29B 109.5
C27 C29 H29C 109.5
H29A C29 H29B 109.5
H29A C29 H29C 109.5
H29B C29 H29C 109.5
C27 C30 H30A 109.5
C27 C30 H30B 109.5
C27 C30 H30C 109.5
H30A C30 H30B 109.5
H30A C30 H30C 109.5
H30B C30 H30C 109.5
F1 B1 F2 109.59(13)
F1 B1 F3 110.86(13)
F1 B1 F4 109.25(13)
F2 B1 F4 109.08(13)
F3 B1 F2 109.06(13)
F3 B1 F4 108.98(12)
F6 B2 F5 110.39(15)
F6 B2 F7 109.27(15)
F7 B2 F5 107.93(15)
F8 B2 F5 108.77(14)
F8 B2 F6 109.70(15)
F8 B2 F7 110.76(15)

loop_
_geom_bond_atom_site_label_1
_geom_bond_atom_site_label_2
_geom_bond_distance
Pd1 S1 2.3278(11)
Pd1 S2 2.3575(11)
Pd1 C9 2.0613(18)
Pd1 C24 2.0377(18)
S1 C1 1.7893(17)
S1 C7 1.8497(16)
S2 C16 1.7972(17)
S2 C22 1.8307(17)
N1 C8 1.4640(19)
N1 C9 1.3542(19)
N1 C10 1.3805(19)
N2 C9 1.3560(19)
N2 C11 1.3955(19)
N2 C12 1.497(2)
N3 C23 1.4633(18)
N3 C24 1.3594(19)
N3 C26 1.385(2)
N4 C24 1.3547(18)
N4 C25 1.3956(19)
N4 C27 1.503(2)
C1 C2 1.397(2)
C1 C6 1.394(2)
C2 H2 0.9500
C2 C3 1.395(2)
C3 H3 0.9500
C3 C4 1.387(2)
C4 H4 0.9500
C4 C5 1.392(2)
C5 H5 0.9500
C5 C6 1.391(2)
C6 H6 0.9500
C7 H7A 0.9900
C7 H7B 0.9900
C7 C8 1.522(2)
C8 H8A 0.9900
C8 H8B 0.9900
C10 H10 0.9500
C10 C11 1.350(2)
C11 H11 0.9500
C12 C13 1.527(2)
C12 C14 1.537(2)
C12 C15 1.522(2)
C13 H13A 0.9800
C13 H13B 0.9800
C13 H13C 0.9800
C14 H14A 0.9800
C14 H14B 0.9800
C14 H14C 0.9800
C15 H15A 0.9800
C15 H15B 0.9800
C15 H15C 0.9800
C16 C17 1.393(2)
C16 C21 1.400(2)
C17 H17 0.9500
C17 C18 1.392(2)
C18 H18 0.9500
C18 C19 1.385(3)
C19 H19 0.9500
C19 C20 1.388(3)
C20 H20 0.9500
C20 C21 1.392(2)
C21 H21 0.9500
C22 H22A 0.9900
C22 H22B 0.9900
C22 C23 1.528(2)
C23 H23A 0.9900
C23 H23B 0.9900
C25 H25 0.9500
C25 C26 1.353(2)
C26 H26 0.9500
C27 C28 1.525(2)
C27 C29 1.528(2)
C27 C30 1.535(2)
C28 H28A 0.9800
C28 H28B 0.9800
C28 H28C 0.9800
C29 H29A 0.9800
C29 H29B 0.9800
C29 H29C 0.9800
C30 H30A 0.9800
C30 H30B 0.9800
C30 H30C 0.9800
F1 B1 1.389(2)
F2 B1 1.3962(19)
F3 B1 1.3918(19)
F4 B1 1.4047(19)
F5 B2 1.400(2)
F6 B2 1.392(2)
F7 B2 1.392(2)
F8 B2 1.392(2)

loop_
_geom_torsion_atom_site_label_1
_geom_torsion_atom_site_label_2
_geom_torsion_atom_site_label_3
_geom_torsion_atom_site_label_4
_geom_torsion
Pd1 S1 C1 C2 133.47(11)
Pd1 S1 C1 C6 -45.67(13)
Pd1 S1 C7 C8 -13.75(11)
Pd1 S2 C16 C17 -91.52(12)
Pd1 S2 C16 C21 90.97(13)
Pd1 S2 C22 C23 -11.70(11)
S1 C1 C2 C3 -178.74(12)
S1 C1 C6 C5 178.39(11)
S1 C7 C8 N1 -52.24(14)
S2 C16 C17 C18 179.78(12)
S2 C16 C21 C20 177.95(12)
S2 C22 C23 N3 -52.98(15)
N1 C10 C11 N2 -0.10(15)
N4 C25 C26 N3 -0.41(16)
C1 S1 C7 C8 -132.57(10)
C1 C2 C3 C4 -0.1(2)
C2 C1 C6 C5 -0.7(2)
C2 C3 C4 C5 0.1(2)
C3 C4 C5 C6 -0.4(2)
C4 C5 C6 C1 0.7(2)
C6 C1 C2 C3 0.4(2)
C7 S1 C1 C2 -115.23(12)
C7 S1 C1 C6 65.63(13)
C8 N1 C9 Pd1 10.95(16)
C8 N1 C9 N2 -176.13(12)
C8 N1 C10 C11 177.50(12)
C9 N1 C8 C7 63.90(16)
C9 N1 C10 C11 -2.21(15)
C9 N2 C11 C10 2.35(16)
C9 N2 C12 C13 109.47(16)
C9 N2 C12 C14 -130.36(16)
C9 N2 C12 C15 -12.5(2)
C10 N1 C8 C7 -115.78(14)
C10 N1 C9 Pd1 -169.33(9)
C10 N1 C9 N2 3.59(15)
C11 N2 C9 Pd1 167.15(11)
C11 N2 C9 N1 -3.59(15)
C11 N2 C12 C13 -74.28(17)
C11 N2 C12 C14 45.89(18)
C11 N2 C12 C15 163.77(13)
C12 N2 C9 Pd1 -16.2(2)
C12 N2 C9 N1 173.03(13)
C12 N2 C11 C10 -174.51(12)
C16 S2 C22 C23 100.86(12)
C16 C17 C18 C19 2.2(2)
C17 C16 C21 C20 0.5(2)
C17 C18 C19 C20 0.2(2)
C18 C19 C20 C21 -2.3(2)
C19 C20 C21 C16 1.9(2)
C21 C16 C17 C18 -2.6(2)
C22 S2 C16 C17 160.75(11)
C22 S2 C16 C21 -16.77(14)
C23 N3 C24 Pd1 9.45(17)
C23 N3 C24 N4 -173.41(12)
C23 N3 C26 C25 174.05(13)
C24 N3 C23 C22 64.11(17)
C24 N3 C26 C25 -0.68(16)
C24 N4 C25 C26 1.37(16)
C24 N4 C27 C28 1.7(2)
C24 N4 C27 C29 123.36(15)
C24 N4 C27 C30 -117.76(15)
C25 N4 C24 Pd1 174.41(12)
C25 N4 C24 N3 -1.73(15)
C25 N4 C27 C28 177.69(13)
C25 N4 C27 C29 -60.65(16)
C25 N4 C27 C30 58.23(16)
C26 N3 C23 C22 -110.03(15)
C26 N3 C24 Pd1 -175.65(9)
C26 N3 C24 N4 1.50(15)
C27 N4 C24 Pd1 -9.2(2)
C27 N4 C24 N3 174.62(12)
C27 N4 C25 C26 -175.31(12)
